data_4077070
loop_
_publ_author_name
'Busetto, Luigi'
'Cassani, M. Cristina'
'Mazzoni, Rita'
'Albano, Vincenzo G.'
'Sabatino, Piera'
'Frediani, Piero'
'Rivalta, Eleonora'

_publ_section_title
;
 Coordination Chemistry of Ester-Functionalized Cp Ligands. A Versatile
 Approach to the Chiral Hydroxyalkoxycarbonylcyclopentadienide
 [C5H4CO2(CHMe)2OH]-. Synthesis, Structure, and Catalytic Activity of
 Rhodium(I) and Iron(II) Complexes
;
_journal_issue 23
_journal_name_full Organometallics
_journal_page_first 4993
_journal_paper_doi 10.1021/om0205492
_journal_volume 21
_journal_year 2002
_chemical_formula_sum 'C17 H21 O3 Rh'
_chemical_formula_weight 376.25
_chemical_name_systematic
; 
 ? 
;
_space_group_IT_number 19
_symmetry_space_group_name_Hall 'P 2ac 2ab'
_symmetry_space_group_name_H-M 'P 21 21 21'
_atom_sites_solution_hydrogens geom
_atom_sites_solution_primary direct
_atom_sites_solution_secondary difmap
_audit_creation_method SHELXL-97
_cell_angle_alpha 90.00
_cell_angle_beta 90.00
_cell_angle_gamma 90.00
_cell_formula_units_Z 4
_cell_length_a 5.8160(12)
_cell_length_b 13.977(3)
_cell_length_c 19.434(4)
_cell_measurement_temperature 293(2)
_cell_volume 1579.8(6)
_computing_structure_refinement 'SHELXL-97 (Sheldrick, 1997)'
_computing_structure_solution 'SHELXS-97 (Sheldrick, 1990)'
_diffrn_ambient_temperature 293(2)
_diffrn_measured_fraction_theta_full 0.990
_diffrn_measured_fraction_theta_max 0.990
_diffrn_radiation_monochromator graphite
_diffrn_radiation_source 'fine-focus sealed tube'
_diffrn_radiation_type MoK\a
_diffrn_radiation_wavelength 0.71073
_diffrn_reflns_av_R_equivalents 0.0625
_diffrn_reflns_av_sigmaI/netI 0.0400
_diffrn_reflns_limit_h_max 8
_diffrn_reflns_limit_h_min -8
_diffrn_reflns_limit_k_max 21
_diffrn_reflns_limit_k_min -20
_diffrn_reflns_limit_l_max 28
_diffrn_reflns_limit_l_min -29
_diffrn_reflns_number 18017
_diffrn_reflns_theta_full 32.53
_diffrn_reflns_theta_max 32.53
_diffrn_reflns_theta_min 1.79
_exptl_absorpt_coefficient_mu 1.088
_exptl_crystal_density_diffrn 1.582
_exptl_crystal_density_method 'not measured'
_exptl_crystal_F_000 768
_refine_diff_density_max 0.543
_refine_diff_density_min -1.278
_refine_diff_density_rms 0.129
_refine_ls_abs_structure_details 'Flack H D (1983), Acta Cryst. A39, 876-881'
_refine_ls_abs_structure_Flack -0.02(4)
_refine_ls_extinction_method none
_refine_ls_goodness_of_fit_ref 0.935
_refine_ls_hydrogen_treatment mixed
_refine_ls_matrix_type full
_refine_ls_number_parameters 193
_refine_ls_number_reflns 5505
_refine_ls_number_restraints 0
_refine_ls_restrained_S_all 0.935
_refine_ls_R_factor_all 0.0373
_refine_ls_R_factor_gt 0.0359
_refine_ls_shift/su_max 0.001
_refine_ls_shift/su_mean 0.000
_refine_ls_structure_factor_coef Fsqd
_refine_ls_weighting_details 'calc w=1/[\s^2^(Fo^2^)+(0.0696P)^2^+0.6953P] where P=(Fo^2^+2Fc^2^)/3'
_refine_ls_weighting_scheme calc
_refine_ls_wR_factor_gt 0.0958
_refine_ls_wR_factor_ref 0.0976
_reflns_number_gt 5282
_reflns_number_total 5505
_reflns_threshold_expression >2sigma(I)
_cod_data_source_file om0205492.cif
_cod_data_source_block rhchi_(8)
_cod_database_code 4077070

loop_
_symmetry_equiv_pos_as_xyz
'x, y, z'
'-x+1/2, -y, z+1/2'
'-x, y+1/2, -z+1/2'
'x+1/2, -y+1/2, -z'

loop_
_atom_site_label
_atom_site_type_symbol
_atom_site_fract_x
_atom_site_fract_y
_atom_site_fract_z
_atom_site_U_iso_or_equiv
_atom_site_adp_type
_atom_site_occupancy
_atom_site_symmetry_multiplicity
_atom_site_calc_flag
_atom_site_refinement_flags
Rh1 Rh 0.19009(3) 0.098841(14) 0.178140(10) 0.02972(6) Uani 1 1 d .
O1 O -0.2355(5) 0.0763(3) 0.33928(14) 0.0571(7) Uani 1 1 d .
O2 O 0.1289(4) 0.0491(2) 0.37409(12) 0.0453(5) Uani 1 1 d .
O3 O 0.4964(5) 0.1085(3) 0.46408(16) 0.0703(9) Uani 1 1 d .
H3 H 0.5014 0.0634 0.4372 0.105 Uiso 1 1 calc R
C1 C 0.0334(5) 0.0084(2) 0.26242(14) 0.0338(5) Uani 1 1 d .
C2 C 0.2571(6) -0.0284(2) 0.24648(17) 0.0398(6) Uani 1 1 d .
H2 H 0.3831 -0.0300 0.2759 0.048 Uiso 1 1 calc R
C3 C 0.2512(7) -0.0620(2) 0.17730(19) 0.0491(7) Uani 1 1 d .
H3 H 0.3729 -0.0904 0.1539 0.059 Uiso 1 1 calc R
C4 C 0.0298(8) -0.0449(2) 0.15011(18) 0.0477(8) Uani 1 1 d .
H4 H -0.0200 -0.0612 0.1062 0.057 Uiso 1 1 calc R
C5 C -0.1039(6) 0.0013(2) 0.20156(16) 0.0393(6) Uani 1 1 d .
H5 H -0.2540 0.0232 0.1965 0.047 Uiso 1 1 calc R
C6 C 0.4551(6) 0.1993(3) 0.19664(18) 0.0427(6) Uani 1 1 d .
H6 H 0.5182 0.1725 0.2362 0.051 Uiso 1 1 calc R
C7 C 0.4740(6) 0.1642(2) 0.12916(18) 0.0430(6) Uani 1 1 d .
H7 H 0.5513 0.1095 0.1149 0.052 Uiso 1 1 calc R
C8 C 0.3820(9) 0.3302(3) 0.1215(3) 0.0690(13) Uani 1 1 d .
H8A H 0.5412 0.3507 0.1202 0.083 Uiso 1 1 calc R
H8B H 0.2818 0.3809 0.1053 0.083 Uiso 1 1 calc R
C9 C 0.3417(8) 0.2345(3) 0.0841(2) 0.0578(10) Uani 1 1 d .
H9 H 0.3721 0.2328 0.0345 0.069 Uiso 1 1 calc R
C10 C 0.0799(7) 0.2434(2) 0.1755(3) 0.0568(10) Uani 1 1 d .
H10 H -0.0468 0.2386 0.2044 0.068 Uiso 1 1 calc R
C11 C 0.0974(7) 0.2089(3) 0.1079(2) 0.0572(10) Uani 1 1 d .
H11 H -0.0154 0.1772 0.0828 0.069 Uiso 1 1 calc R
C12 C 0.3100(8) 0.2902(3) 0.1919(2) 0.0571(9) Uani 1 1 d .
H12 H 0.3149 0.3342 0.2312 0.069 Uiso 1 1 calc R
C13 C -0.0412(5) 0.0490(2) 0.32811(16) 0.0367(5) Uani 1 1 d .
C14 C 0.0876(6) 0.0912(3) 0.44145(16) 0.0498(8) Uani 1 1 d .
H14 H -0.0542 0.1289 0.4396 0.060 Uiso 1 1 calc R
C15 C 0.2868(7) 0.1572(3) 0.4561(2) 0.0538(8) Uani 1 1 d .
H15 H 0.2541 0.1889 0.5000 0.065 Uiso 1 1 calc R
C16 C 0.0586(14) 0.0133(5) 0.4927(2) 0.096(2) Uani 1 1 d .
H16A H 0.1932 -0.0265 0.4928 0.144 Uiso 1 1 calc R
H16B H -0.0734 -0.0245 0.4809 0.144 Uiso 1 1 calc R
H16C H 0.0374 0.0406 0.5376 0.144 Uiso 1 1 calc R
C17 C 0.3087(17) 0.2344(4) 0.4029(4) 0.097(2) Uani 1 1 d .
H171 H 0.1970 0.2834 0.4117 0.18(5) Uiso 1 1 calc R
H172 H 0.2830 0.2077 0.3580 0.13(3) Uiso 1 1 calc R
H173 H 0.4603 0.2614 0.4049 0.21(6) Uiso 1 1 calc R

loop_
_atom_site_aniso_label
_atom_site_aniso_U_11
_atom_site_aniso_U_22
_atom_site_aniso_U_33
_atom_site_aniso_U_23
_atom_site_aniso_U_13
_atom_site_aniso_U_12
Rh1 0.02705(9) 0.03270(9) 0.02940(9) 0.00143(7) -0.00082(7) -0.00237(7)
O1 0.0331(11) 0.098(2) 0.0405(12) -0.0075(13) 0.0025(9) 0.0103(12)
O2 0.0376(11) 0.0674(15) 0.0309(10) -0.0048(10) -0.0035(8) 0.0065(10)
O3 0.0388(13) 0.121(3) 0.0507(15) -0.018(2) -0.0050(11) 0.0027(16)
C1 0.0366(13) 0.0354(11) 0.0294(11) 0.0016(9) 0.0015(10) -0.0049(10)
C2 0.0429(15) 0.0377(12) 0.0388(14) 0.0059(10) 0.0018(11) 0.0064(10)
C3 0.066(2) 0.0372(13) 0.0446(16) -0.0033(13) 0.0098(16) 0.0062(12)
C4 0.062(2) 0.0419(14) 0.0393(15) -0.0087(12) 0.0015(15) -0.0131(14)
C5 0.0371(14) 0.0443(14) 0.0366(12) 0.0030(11) -0.0024(11) -0.0099(11)
C6 0.0361(14) 0.0470(14) 0.0450(15) -0.0006(12) -0.0026(11) -0.0090(12)
C7 0.0374(15) 0.0461(14) 0.0455(16) 0.0038(12) 0.0067(12) -0.0076(12)
C8 0.066(3) 0.0477(19) 0.094(3) 0.020(2) 0.006(2) -0.0128(18)
C9 0.062(2) 0.061(2) 0.0499(19) 0.0196(16) 0.0000(18) -0.0139(18)
C10 0.0415(17) 0.0425(15) 0.086(3) 0.0122(19) 0.006(2) 0.0084(12)
C11 0.0469(18) 0.0588(19) 0.066(2) 0.0276(19) -0.0181(17) -0.0088(16)
C12 0.056(2) 0.0385(14) 0.077(3) -0.0045(15) 0.010(2) -0.0041(15)
C13 0.0311(12) 0.0475(13) 0.0316(12) 0.0050(11) 0.0020(11) -0.0025(10)
C14 0.0407(16) 0.078(2) 0.0310(12) -0.0102(15) 0.0013(11) -0.0051(18)
C15 0.051(2) 0.067(2) 0.0433(17) -0.0152(15) 0.0066(16) -0.0047(17)
C16 0.129(6) 0.115(5) 0.043(2) 0.015(3) -0.013(3) -0.056(5)
C17 0.128(6) 0.062(3) 0.101(5) 0.008(3) 0.014(5) -0.012(4)

loop_
_atom_type_symbol
_atom_type_description
_atom_type_scat_dispersion_real
_atom_type_scat_dispersion_imag
_atom_type_scat_source
C C 0.0033 0.0016 'International Tables Vol C Tables 4.2.6.8 and 6.1.1.4'
H H 0.0000 0.0000 'International Tables Vol C Tables 4.2.6.8 and 6.1.1.4'
O O 0.0106 0.0060 'International Tables Vol C Tables 4.2.6.8 and 6.1.1.4'
Rh Rh -1.1178 0.9187 'International Tables Vol C Tables 4.2.6.8 and 6.1.1.4'

loop_
_geom_angle_atom_site_label_1
_geom_angle_atom_site_label_2
_geom_angle_atom_site_label_3
_geom_angle
C7 Rh1 C6 38.78(13)
C7 Rh1 C10 79.22(15)
C6 Rh1 C10 65.94(15)
C7 Rh1 C11 66.18(15)
C6 Rh1 C11 79.26(15)
C10 Rh1 C11 38.5(2)
C7 Rh1 C5 162.50(13)
C6 Rh1 C5 158.14(13)
C10 Rh1 C5 110.80(14)
C11 Rh1 C5 112.23(14)
C7 Rh1 C2 118.14(13)
C6 Rh1 C2 107.30(13)
C10 Rh1 C2 144.96(17)
C11 Rh1 C2 173.33(14)
C5 Rh1 C2 62.01(12)
C7 Rh1 C1 152.00(12)
C6 Rh1 C1 122.80(12)
C10 Rh1 C1 115.40(15)
C11 Rh1 C1 140.13(15)
C5 Rh1 C1 37.11(10)
C2 Rh1 C1 37.00(11)
C7 Rh1 C3 107.57(14)
C6 Rh1 C3 122.86(15)
C10 Rh1 C3 171.20(16)
C11 Rh1 C3 138.58(17)
C5 Rh1 C3 61.21(14)
C2 Rh1 C3 36.66(13)
C1 Rh1 C3 61.04(12)
C7 Rh1 C4 126.35(14)
C6 Rh1 C4 157.34(15)
C10 Rh1 C4 135.23(17)
C11 Rh1 C4 112.37(16)
C5 Rh1 C4 36.70(13)
C2 Rh1 C4 61.08(13)
C1 Rh1 C4 61.03(12)
C3 Rh1 C4 36.11(15)
C13 O2 C14 118.7(3)
C5 C1 C2 107.7(3)
C5 C1 C13 125.6(3)
C2 C1 C13 126.7(3)
C5 C1 Rh1 70.39(16)
C2 C1 Rh1 71.20(17)
C13 C1 Rh1 122.31(19)
C3 C2 C1 107.5(3)
C3 C2 Rh1 72.52(18)
C1 C2 Rh1 71.80(16)
C4 C3 C2 108.6(3)
C4 C3 Rh1 72.16(19)
C2 C3 Rh1 70.81(17)
C3 C4 C5 108.2(3)
C3 C4 Rh1 71.73(19)
C5 C4 Rh1 69.82(18)
C4 C5 C1 107.9(3)
C4 C5 Rh1 73.48(19)
C1 C5 Rh1 72.50(16)
C7 C6 C12 106.1(3)
C7 C6 Rh1 70.54(18)
C12 C6 Rh1 98.0(2)
C6 C7 C9 105.8(3)
C6 C7 Rh1 70.68(18)
C9 C7 Rh1 98.2(2)
C12 C8 C9 93.7(3)
C7 C9 C11 98.3(3)
C7 C9 C8 102.2(4)
C11 C9 C8 101.6(4)
C11 C10 C12 106.3(4)
C11 C10 Rh1 71.0(2)
C12 C10 Rh1 98.0(2)
C10 C11 C9 105.6(4)
C10 C11 Rh1 70.5(2)
C9 C11 Rh1 97.3(2)
C10 C12 C6 98.0(3)
C10 C12 C8 102.0(4)
C6 C12 C8 101.8(3)
O1 C13 O2 124.8(3)
O1 C13 C1 123.7(3)
O2 C13 C1 111.4(3)
O2 C14 C16 109.0(4)
O2 C14 C15 106.8(3)
C16 C14 C15 114.2(4)
O3 C15 C17 110.6(5)
O3 C15 C14 113.0(3)
C17 C15 C14 112.1(5)

loop_
_geom_bond_atom_site_label_1
_geom_bond_atom_site_label_2
_geom_bond_distance
Rh1 C7 2.114(3)
Rh1 C6 2.115(3)
Rh1 C10 2.120(3)
Rh1 C11 2.126(3)
Rh1 C5 2.233(3)
Rh1 C2 2.253(3)
Rh1 C1 2.261(3)
Rh1 C3 2.276(3)
Rh1 C4 2.281(3)
O1 C13 1.213(4)
O2 C13 1.333(4)
O2 C14 1.455(4)
O3 C15 1.405(5)
C1 C5 1.430(4)
C1 C2 1.432(4)
C1 C13 1.463(4)
C2 C3 1.425(5)
C3 C4 1.412(6)
C4 C5 1.422(5)
C6 C7 1.404(5)
C6 C12 1.529(5)
C7 C9 1.524(5)
C8 C12 1.537(7)
C8 C9 1.540(7)
C9 C11 1.537(6)
C10 C11 1.401(7)
C10 C12 1.524(6)
C14 C16 1.485(7)
C14 C15 1.509(6)
C15 C17 1.499(7)
